data_7202719
loop_
_publ_author_name
'Hendrik Bu\&skamp'
'Glen B. Deacon'
'Matthias Hilder'
'Peter C. Junk'
'Ulrich H. Kynast'
'Winnie W. Lee'
'David R. Turner'

_publ_section_title
;
 Structural variations in rare earth benzoate complexes : Part I.
 Lanthanum
;
_journal_issue 5
_journal_name_full CrystEngComm
_journal_page_first 394
_journal_paper_doi 10.1039/b700980a
_journal_volume 9
_journal_year 2007
_chemical_formula_moiety 'C78 H74 La3 N2 O20'
_chemical_formula_sum 'C78 H74 La3 N2 O20'
_chemical_formula_weight 1779.15
_chemical_name_common (La3(2-MeBA)9(DMF)2)n
_chemical_name_systematic
;
?
;
_space_group_IT_number 14
_symmetry_cell_setting monoclinic
_symmetry_space_group_name_Hall '-P 2ybc'
_symmetry_space_group_name_H-M 'P 1 21/c 1'
_atom_sites_solution_hydrogens geom
_atom_sites_solution_primary direct
_atom_sites_solution_secondary difmap
_audit_creation_method SHELXL-97
_cell_angle_alpha 90.00
_cell_angle_beta 106.962(1)
_cell_angle_gamma 90.00
_cell_formula_units_Z 4
_cell_length_a 15.4745(1)
_cell_length_b 21.8201(2)
_cell_length_c 22.9482(2)
_cell_measurement_temperature 123(2)
_cell_volume 7411.50(11)
_computing_cell_refinement 'DENZO-SMN (Otwinowski & Minor, 1997)'
_computing_data_collection 'Collect (Hooft, 1999)'
_computing_data_reduction 'DENZO-SMN (Otwinowski & Minor, 1997)'
_computing_molecular_graphics 'X-Seed (Barbour, 1999)'
_computing_publication_material 'CIFTAB (Sheldrick, 1997)'
_computing_structure_refinement 'SHELXL-97 (Sheldrick, 1997)'
_computing_structure_solution 'SHELXS-97 (Sheldrick, 1990)'
_diffrn_ambient_temperature 123(2)
_diffrn_measured_fraction_theta_full 0.996
_diffrn_measured_fraction_theta_max 0.996
_diffrn_measurement_device_type 'Nonius KappaCCD'
_diffrn_measurement_method 'phi and omega scans'
_diffrn_radiation_monochromator graphite
_diffrn_radiation_source 'fine-focus sealed tube'
_diffrn_radiation_type MoK\a
_diffrn_radiation_wavelength 0.71073
_diffrn_reflns_av_R_equivalents 0.0429
_diffrn_reflns_av_sigmaI/netI 0.0505
_diffrn_reflns_limit_h_max 20
_diffrn_reflns_limit_h_min -19
_diffrn_reflns_limit_k_max 28
_diffrn_reflns_limit_k_min -27
_diffrn_reflns_limit_l_max 19
_diffrn_reflns_limit_l_min -29
_diffrn_reflns_number 43039
_diffrn_reflns_theta_full 27.50
_diffrn_reflns_theta_max 27.50
_diffrn_reflns_theta_min 2.17
_exptl_absorpt_coefficient_mu 1.772
_exptl_absorpt_correction_T_max 0.7769
_exptl_absorpt_correction_T_min 0.5375
_exptl_absorpt_correction_type empirical
_exptl_absorpt_process_details SORTAV
_exptl_crystal_colour colourless
_exptl_crystal_density_diffrn 1.594
_exptl_crystal_density_method 'not measured'
_exptl_crystal_description block
_exptl_crystal_F_000 3560
_exptl_crystal_size_max 0.40
_exptl_crystal_size_mid 0.25
_exptl_crystal_size_min 0.15
_refine_diff_density_max 1.428
_refine_diff_density_min -1.106
_refine_diff_density_rms 0.111
_refine_ls_extinction_method none
_refine_ls_goodness_of_fit_ref 1.167
_refine_ls_hydrogen_treatment mixed
_refine_ls_matrix_type full
_refine_ls_number_parameters 1167
_refine_ls_number_reflns 16965
_refine_ls_number_restraints 54
_refine_ls_restrained_S_all 1.165
_refine_ls_R_factor_all 0.0621
_refine_ls_R_factor_gt 0.0458
_refine_ls_shift/su_max 0.010
_refine_ls_shift/su_mean 0.000
_refine_ls_structure_factor_coef Fsqd
_refine_ls_weighting_details 'calc w=1/[\s^2^(Fo^2^)+(0.0000P)^2^+23.0052P] where P=(Fo^2^+2Fc^2^)/3'
_refine_ls_weighting_scheme calc
_refine_ls_wR_factor_gt 0.0838
_refine_ls_wR_factor_ref 0.0881
_reflns_number_gt 13926
_reflns_number_total 16965
_reflns_threshold_expression >2sigma(I)
_cod_data_source_file b700980a.txt
_cod_data_source_block hb11dmf
_cod_depositor_comments
;
The following automatic conversions were performed:
'_exptl_absorpt_correction_type' value 'Empirical' changed to 'empirical'
according to '/home/saulius/struct/CIF-dictionaries/cif_core.dic'
dictionary named 'cif_core.dic' version 2.4.1 from 2010-06-29.

Automatic conversion script
Id: cif_fix_enum 1527 2010-12-29 10:47:43Z saulius 
;
_cod_original_sg_symbol_H-M P21/c
_cod_database_code 7202719

loop_
_symmetry_equiv_pos_as_xyz
'x, y, z'
'-x, y+1/2, -z+1/2'
'-x, -y, -z'
'x, -y-1/2, z-1/2'

loop_
_atom_site_label
_atom_site_type_symbol
_atom_site_fract_x
_atom_site_fract_y
_atom_site_fract_z
_atom_site_U_iso_or_equiv
_atom_site_adp_type
_atom_site_occupancy
_atom_site_symmetry_multiplicity
_atom_site_calc_flag
_atom_site_refinement_flags
_atom_site_disorder_assembly
_atom_site_disorder_group
La1 La 0.267534(17) 0.813056(11) 1.157710(10) 0.02107(6) Uani 1 1 d . . .
O1 O 0.1302(3) 0.88396(16) 1.12988(16) 0.0454(10) Uani 1 1 d . . .
N1 N 0.4303(3) 0.99294(18) 1.2236(2) 0.0406(11) Uani 1 1 d . . .
C1 C 0.0849(3) 0.85586(19) 1.15796(19) 0.0292(11) Uani 1 1 d . . .
La2 La 0.243205(15) 0.749811(11) 0.987356(10) 0.01591(6) Uani 1 1 d . . .
O2 O 0.1240(2) 0.81913(13) 1.20129(12) 0.0227(6) Uani 1 1 d . . .
N2 N 0.0616(4) 0.49578(18) 0.78679(18) 0.0413(11) Uani 1 1 d . . .
C2 C -0.0159(4) 0.8636(2) 1.1397(2) 0.0362(12) Uani 1 1 d . . .
La3 La 0.179891(17) 0.694250(10) 0.814435(10) 0.01935(6) Uani 1 1 d . . .
O3 O 0.4353(2) 0.79110(17) 1.17143(15) 0.0390(8) Uani 1 1 d . . .
C3 C -0.0613(4) 0.8449(2) 1.1806(2) 0.0403(12) Uani 1 1 d . . .
H3 H -0.0284 0.8264 1.2180 0.048 Uiso 1 1 calc R . .
O4 O 0.34441(18) 0.74110(13) 1.09501(12) 0.0216(6) Uani 1 1 d . . .
C4 C -0.1539(4) 0.8527(3) 1.1679(3) 0.0608(18) Uani 1 1 d . . .
H4 H -0.1835 0.8408 1.1970 0.073 Uiso 1 1 calc R . .
O5 O 0.2550(2) 0.85342(13) 1.05052(13) 0.0247(7) Uani 1 1 d . . .
C5 C -0.2021(5) 0.8773(4) 1.1137(4) 0.082(2) Uani 1 1 d . . .
H5 H -0.2654 0.8834 1.1050 0.099 Uiso 1 1 calc R . .
O6 O 0.3093(2) 0.85486(15) 0.97258(15) 0.0382(9) Uani 1 1 d . . .
C6 C -0.1583(6) 0.8933(4) 1.0716(4) 0.087(3) Uani 1 1 d . . .
H6 H -0.1930 0.9092 1.0335 0.105 Uiso 1 1 calc R . .
O7 O 0.15999(19) 0.75150(13) 1.07715(13) 0.0252(6) Uani 1 1 d . . .
C7 C -0.0643(5) 0.8870(3) 1.0826(3) 0.0592(18) Uani 1 1 d . . .
O8 O 0.0760(2) 0.73726(16) 0.98344(13) 0.0336(8) Uani 1 1 d . . .
C8 C -0.0217(6) 0.9044(3) 1.0333(3) 0.079(2) Uani 1 1 d . . .
H8A H 0.0163 0.9408 1.0461 0.119 Uiso 1 1 calc R . .
H8B H -0.0693 0.9134 0.9955 0.119 Uiso 1 1 calc R . .
H8C H 0.0154 0.8703 1.0264 0.119 Uiso 1 1 calc R . .
C9 C 0.4218(3) 0.7481(2) 1.13343(19) 0.0261(9) Uani 1 1 d . . .
O9B O 0.2471(3) 0.63495(14) 1.01035(14) 0.0391(8) Uani 1 1 d . . .
O10 O 0.1699(2) 0.65628(13) 0.91543(12) 0.0243(6) Uani 1 1 d . . .
C10 C 0.4936(3) 0.7025(2) 1.1332(2) 0.0323(11) Uani 1 1 d . . .
O11 O 0.14186(18) 0.78191(13) 0.88521(12) 0.0200(6) Uani 1 1 d . . .
C11 C 0.4666(4) 0.6466(2) 1.1044(2) 0.0382(12) Uani 1 1 d . . .
H11 H 0.4041 0.6389 1.0859 0.046 Uiso 1 1 calc R . .
O12 O 0.02982(19) 0.74366(14) 0.81149(13) 0.0279(7) Uani 1 1 d . . .
C12 C 0.5297(5) 0.6018(3) 1.1024(3) 0.0630(19) Uani 1 1 d . . .
H12 H 0.5105 0.5636 1.0830 0.076 Uiso 1 1 calc R . .
O13 O 0.4072(2) 0.73502(16) 0.98634(14) 0.0350(8) Uani 1 1 d . . .
C13 C 0.6206(5) 0.6134(4) 1.1288(3) 0.077(3) Uani 1 1 d . . .
H13 H 0.6643 0.5835 1.1268 0.093 Uiso 1 1 calc R . .
O14 O 0.31334(19) 0.73636(14) 0.89412(13) 0.0245(6) Uani 1 1 d . . .
C14 C 0.6471(4) 0.6675(4) 1.1575(3) 0.071(2) Uani 1 1 d . . .
H14 H 0.7098 0.6744 1.1759 0.085 Uiso 1 1 calc R . .
O15 O 0.2927(2) 0.60751(14) 0.83661(15) 0.0366(8) Uani 1 1 d . . .
C15 C 0.5858(3) 0.7140(3) 1.1611(2) 0.0487(16) Uani 1 1 d . . .
O16 O 0.3236(2) 0.67190(13) 0.77201(12) 0.0227(6) Uani 1 1 d . . .
C16 C 0.6210(4) 0.7730(3) 1.1930(3) 0.074(2) Uani 1 1 d . . .
H16A H 0.6023 0.7765 1.2302 0.111 Uiso 1 1 calc R . .
H16B H 0.5965 0.8076 1.1660 0.111 Uiso 1 1 calc R . .
H16C H 0.6871 0.7735 1.2037 0.111 Uiso 1 1 calc R . .
O17 O 0.1985(2) 0.79317(13) 0.77003(13) 0.0280(7) Uani 1 1 d . . .
C17 C 0.3023(3) 0.8787(2) 1.0201(2) 0.0274(10) Uani 1 1 d . . .
O18 O 0.2761(2) 0.79079(14) 0.70218(13) 0.0282(7) Uani 1 1 d . . .
C18 C 0.3475(4) 0.9388(2) 1.0414(2) 0.0387(13) Uani 1 1 d . . .
O19 O 0.3401(3) 0.91470(15) 1.18038(15) 0.0455(10) Uani 1 1 d . . .
C19 C 0.2934(5) 0.9869(2) 1.0534(2) 0.0574(19) Uani 1 1 d . . .
H19 H 0.2309 0.9811 1.0488 0.069 Uiso 1 1 calc R . .
O20 O 0.0892(3) 0.59791(14) 0.79045(15) 0.0388(9) Uani 1 1 d . . .
C20 C 0.3360(7) 1.0435(3) 1.0723(3) 0.079(3) Uani 1 1 d . . .
H20 H 0.3013 1.0772 1.0791 0.095 Uiso 1 1 calc R . .
C21 C 0.4272(8) 1.0507(4) 1.0811(3) 0.094(3) Uani 1 1 d . . .
H21 H 0.4551 1.0890 1.0944 0.112 Uiso 1 1 calc R . .
C22 C 0.4784(6) 1.0026(4) 1.0708(3) 0.083(3) Uani 1 1 d . . .
H22 H 0.5415 1.0081 1.0778 0.100 Uiso 1 1 calc R . .
C23 C 0.4394(4) 0.9456(3) 1.0502(3) 0.0513(16) Uani 1 1 d . . .
C24 C 0.4960(5) 0.8960(4) 1.0424(3) 0.078(2) Uani 1 1 d . . .
H24A H 0.4917 0.8620 1.0694 0.118 Uiso 1 1 calc R . .
H24B H 0.5588 0.9100 1.0525 0.118 Uiso 1 1 calc R . .
H24C H 0.4762 0.8820 1.0000 0.118 Uiso 1 1 calc R . .
C25 C 0.0840(3) 0.73915(19) 1.03907(19) 0.0219(9) Uani 1 1 d . . .
C26 C 0.0055(3) 0.7262(2) 1.0628(2) 0.0286(10) Uani 1 1 d . . .
C27 C 0.0255(3) 0.70827(19) 1.1239(2) 0.0304(10) Uani 1 1 d . . .
H27 H 0.0867 0.7040 1.1476 0.036 Uiso 1 1 calc R . .
C28 C -0.0423(5) 0.6968(2) 1.1500(3) 0.0492(16) Uani 1 1 d . . .
H28 H -0.0283 0.6858 1.1918 0.059 Uiso 1 1 calc R . .
C29 C -0.1316(5) 0.7014(4) 1.1143(4) 0.082(3) Uani 1 1 d . . .
H29 H -0.1792 0.6926 1.1315 0.098 Uiso 1 1 calc R . .
C30 C -0.1511(5) 0.7185(4) 1.0550(4) 0.099(3) Uani 1 1 d . . .
H30 H -0.2126 0.7222 1.0317 0.119 Uiso 1 1 calc R . .
C31 C -0.0839(4) 0.7308(3) 1.0269(3) 0.0617(19) Uani 1 1 d . . .
C32 C -0.1112(4) 0.7495(5) 0.9602(3) 0.099(3) Uani 1 1 d . . .
H32A H -0.0945 0.7924 0.9569 0.149 Uiso 1 1 calc R . .
H32B H -0.1767 0.7448 0.9428 0.149 Uiso 1 1 calc R . .
H32C H -0.0800 0.7235 0.9380 0.149 Uiso 1 1 calc R . .
C33A C 0.1922(3) 0.6201(2) 0.9619(2) 0.0280(10) Uani 1 1 d . . .
C34A C 0.1334(9) 0.5611(7) 0.9551(7) 0.019(4) Uani 0.50 1 d PU A 1
C34B C 0.1617(8) 0.5555(6) 0.9566(5) 0.019(3) Uani 0.50 1 d P A 2
C35A C 0.191(2) 0.5123(16) 0.9813(16) 0.042(7) Uani 0.50 1 d P A 1
H35A H 0.2529 0.5192 1.0013 0.050 Uiso 0.50 1 calc PR A 1
C35B C 0.2183(18) 0.5050(17) 0.9777(14) 0.032(5) Uani 0.50 1 d P A 2
H35B H 0.2812 0.5125 0.9946 0.039 Uiso 0.50 1 calc PR A 2
C36A C 0.1532(11) 0.4516(7) 0.9770(8) 0.041(4) Uani 0.50 1 d PU A 1
H36A H 0.1903 0.4168 0.9907 0.050 Uiso 0.50 1 calc PR A 1
C36B C 0.1897(10) 0.4476(5) 0.9755(5) 0.035(3) Uani 0.50 1 d P A 2
H36B H 0.2312 0.4147 0.9882 0.042 Uiso 0.50 1 calc PR A 2
C37A C 0.0589(13) 0.4462(8) 0.9517(6) 0.046(5) Uani 0.50 1 d P A 1
H37A H 0.0326 0.4067 0.9508 0.055 Uiso 0.50 1 calc PR A 1
C37B C 0.0958(11) 0.4367(9) 0.9537(9) 0.041(5) Uani 0.50 1 d PU A 2
H37B H 0.0724 0.3964 0.9540 0.049 Uiso 0.50 1 calc PR A 2
C38A C 0.0064(19) 0.492(2) 0.9297(18) 0.049(8) Uani 0.50 1 d P A 1
H38A H -0.0565 0.4845 0.9126 0.059 Uiso 0.50 1 calc PR A 1
C38B C 0.0370(17) 0.487(3) 0.9313(19) 0.045(7) Uani 0.50 1 d P A 2
H38B H -0.0261 0.4797 0.9154 0.053 Uiso 0.50 1 calc PR A 2
C39A C 0.0421(8) 0.5559(5) 0.9304(5) 0.025(3) Uani 0.50 1 d PU A 1
C39B C 0.0691(8) 0.5434(5) 0.9322(5) 0.023(3) Uani 0.50 1 d PU A 2
C40A C -0.0180(9) 0.6101(6) 0.9071(7) 0.036(3) Uani 0.50 1 d P A 1
H40D H -0.0117 0.6398 0.9402 0.054 Uiso 0.50 1 calc PR A 1
H40E H -0.0810 0.5964 0.8924 0.054 Uiso 0.50 1 calc PR A 1
H40F H -0.0007 0.6294 0.8736 0.054 Uiso 0.50 1 calc PR A 1
C40B C -0.0007(11) 0.5922(6) 0.9103(8) 0.032(4) Uani 0.50 1 d PU A 2
H40A H -0.0605 0.5755 0.9078 0.048 Uiso 0.50 1 calc PR A 2
H40B H 0.0002 0.6063 0.8699 0.048 Uiso 0.50 1 calc PR A 2
H40C H 0.0125 0.6267 0.9388 0.048 Uiso 0.50 1 calc PR A 2
C41 C 0.0605(3) 0.78396(19) 0.85108(18) 0.0212(9) Uani 1 1 d . . .
C42 C 0.0050(3) 0.8388(2) 0.8567(2) 0.0336(11) Uani 1 1 d . D .
C43 C 0.0521(5) 0.8914(2) 0.8841(2) 0.0489(15) Uani 1 1 d . . .
H43 H 0.1159 0.8898 0.9010 0.059 Uiso 1 1 calc R D .
C44 C 0.0066(7) 0.9453(3) 0.8865(3) 0.078(2) Uani 1 1 d . D .
H44 H 0.0389 0.9813 0.9032 0.093 Uiso 1 1 calc R . .
C45 C -0.0865(7) 0.9459(4) 0.8644(3) 0.092(3) Uani 1 1 d . . .
H45 H -0.1184 0.9826 0.8667 0.110 Uiso 1 1 calc R D .
C46 C -0.1338(5) 0.8944(4) 0.8392(3) 0.080(3) Uani 1 1 d . D .
H46 H -0.1980 0.8958 0.8253 0.096 Uiso 1 1 calc R . .
C47 C -0.0889(4) 0.8395(3) 0.8336(2) 0.0515(16) Uani 1 1 d . . .
C48 C -0.1435(4) 0.7856(4) 0.8045(3) 0.070(2) Uani 1 1 d . D .
H48A H -0.1347 0.7783 0.7645 0.105 Uiso 1 1 calc R . .
H48B H -0.2076 0.7937 0.7996 0.105 Uiso 1 1 calc R . .
H48C H -0.1243 0.7495 0.8304 0.105 Uiso 1 1 calc R . .
C49 C 0.3933(3) 0.74333(19) 0.93083(18) 0.0219(9) Uani 1 1 d . . .
C50 C 0.4674(3) 0.7628(2) 0.9048(2) 0.0288(10) Uani 1 1 d . A .
C51 C 0.4433(3) 0.7835(2) 0.8452(2) 0.0270(10) Uani 1 1 d . . .
H51 H 0.3811 0.7853 0.8228 0.032 Uiso 1 1 calc R A .
C52 C 0.5076(4) 0.8018(2) 0.8175(2) 0.0388(12) Uani 1 1 d . A .
H52 H 0.4901 0.8147 0.7762 0.047 Uiso 1 1 calc R . .
C53 C 0.5969(4) 0.8008(3) 0.8509(3) 0.0600(18) Uani 1 1 d . . .
H53 H 0.6418 0.8130 0.8326 0.072 Uiso 1 1 calc R A .
C54 C 0.6218(4) 0.7823(4) 0.9106(4) 0.089(3) Uani 1 1 d . A .
H54 H 0.6840 0.7828 0.9330 0.106 Uiso 1 1 calc R . .
C55 C 0.5587(4) 0.7628(4) 0.9396(3) 0.068(2) Uani 1 1 d . . .
C56 C 0.5918(4) 0.7419(6) 1.0058(4) 0.132(5) Uani 1 1 d . A .
H56A H 0.6558 0.7524 1.0228 0.197 Uiso 1 1 calc R . .
H56B H 0.5842 0.6975 1.0078 0.197 Uiso 1 1 calc R . .
H56C H 0.5566 0.7625 1.0293 0.197 Uiso 1 1 calc R . .
C57 C 0.3500(3) 0.6320(2) 0.8151(2) 0.0290(10) Uani 1 1 d . . .
C58A C 0.4567(14) 0.6226(8) 0.8421(5) 0.019(3) Uani 0.63(5) 1 d P B 1
C58B C 0.4321(17) 0.6123(9) 0.8393(9) 0.012(4) Uani 0.37(5) 1 d PU B 2
C59A C 0.512(2) 0.6439(16) 0.8100(14) 0.029(6) Uani 0.63(5) 1 d P B 1
H59A H 0.4873 0.6641 0.7721 0.034 Uiso 0.63(5) 1 calc PR B 1
C59B C 0.498(4) 0.633(3) 0.811(2) 0.029(11) Uani 0.37(5) 1 d P B 2
H59B H 0.4798 0.6605 0.7780 0.035 Uiso 0.37(5) 1 calc PR B 2
C60A C 0.6046(11) 0.6362(12) 0.8323(5) 0.038(3) Uani 0.63(5) 1 d P B 1
H60A H 0.6438 0.6520 0.8108 0.045 Uiso 0.63(5) 1 calc PR B 1
C60B C 0.5885(14) 0.6147(14) 0.8299(8) 0.024(5) Uani 0.37(5) 1 d PU B 2
H60B H 0.6281 0.6258 0.8068 0.029 Uiso 0.37(5) 1 calc PR B 2
C61A C 0.6396(17) 0.6044(13) 0.8878(10) 0.049(5) Uani 0.63(5) 1 d P B 1
H61A H 0.7030 0.5986 0.9035 0.059 Uiso 0.63(5) 1 calc PR B 1
C61B C 0.619(2) 0.5811(17) 0.8810(15) 0.036(6) Uani 0.37(5) 1 d P B 2
H61B H 0.6798 0.5681 0.8956 0.043 Uiso 0.37(5) 1 calc PR B 2
C62A C 0.5852(18) 0.5819(10) 0.9188(8) 0.041(5) Uani 0.63(5) 1 d P B 1
H62A H 0.6105 0.5596 0.9553 0.050 Uiso 0.63(5) 1 calc PR B 1
C62B C 0.553(2) 0.5661(17) 0.9121(14) 0.042(7) Uani 0.37(5) 1 d P B 2
H62B H 0.5760 0.5468 0.9507 0.051 Uiso 0.37(5) 1 calc PR B 2
C63A C 0.4904(17) 0.5912(9) 0.8977(8) 0.025(4) Uani 0.63(5) 1 d P B 1
C63B C 0.464(2) 0.5760(17) 0.8930(16) 0.025(5) Uani 0.37(5) 1 d P B 2
C64A C 0.4341(18) 0.5667(12) 0.9376(12) 0.043(5) Uani 0.63(5) 1 d P B 1
H64D H 0.4016 0.6007 0.9496 0.064 Uiso 0.63(5) 1 calc PR B 1
H64E H 0.4741 0.5474 0.9740 0.064 Uiso 0.63(5) 1 calc PR B 1
H64F H 0.3906 0.5365 0.9145 0.064 Uiso 0.63(5) 1 calc PR B 1
C64B C 0.403(3) 0.558(2) 0.930(2) 0.045(8) Uani 0.37(5) 1 d P B 2
H64A H 0.4359 0.5319 0.9640 0.067 Uiso 0.37(5) 1 calc PR B 2
H64B H 0.3503 0.5362 0.9047 0.067 Uiso 0.37(5) 1 calc PR B 2
H64C H 0.3826 0.5953 0.9468 0.067 Uiso 0.37(5) 1 calc PR B 2
C65 C 0.2398(3) 0.81873(19) 0.73694(18) 0.0227(9) Uani 1 1 d . . .
C66A C 0.2475(6) 0.8869(4) 0.7500(5) 0.019(2) Uani 0.544(10) 1 d P C 2
C66B C 0.2442(9) 0.8870(6) 0.7252(6) 0.023(3) Uani 0.456(10) 1 d PU C 1
C67A C 0.2548(10) 0.9083(7) 0.8099(6) 0.031(3) Uani 0.544(10) 1 d P C 2
H67A H 0.2552 0.8794 0.8410 0.037 Uiso 0.544(10) 1 calc PR C 2
C67B C 0.2368(8) 0.9084(6) 0.6664(6) 0.023(3) Uani 0.456(10) 1 d P C 1
H67B H 0.2370 0.8799 0.6351 0.028 Uiso 0.456(10) 1 calc PR C 1
C68A C 0.2613(6) 0.9692(4) 0.8238(5) 0.042(3) Uani 0.544(10) 1 d P C 2
H68A H 0.2671 0.9827 0.8641 0.050 Uiso 0.544(10) 1 calc PR C 2
C68B C 0.2292(8) 0.9702(5) 0.6530(5) 0.040(3) Uani 0.456(10) 1 d P C 1
H68B H 0.2197 0.9841 0.6124 0.048 Uiso 0.456(10) 1 calc PR C 1
C69A C 0.2593(12) 1.0108(6) 0.7785(8) 0.049(4) Uani 0.544(10) 1 d P C 2
H69A H 0.2635 1.0534 0.7874 0.059 Uiso 0.544(10) 1 calc PR C 2
C69B C 0.2356(12) 1.0104(7) 0.6988(9) 0.035(4) Uani 0.456(10) 1 d P C 1
H69B H 0.2331 1.0531 0.6902 0.042 Uiso 0.456(10) 1 calc PR C 1
C70A C 0.2512(12) 0.9911(7) 0.7203(8) 0.044(4) Uani 0.544(10) 1 d P C 2
H70A H 0.2486 1.0209 0.6896 0.053 Uiso 0.544(10) 1 calc PR C 2
C70B C 0.2457(12) 0.9913(7) 0.7566(9) 0.037(4) Uani 0.456(10) 1 d P C 1
H70B H 0.2499 1.0212 0.7875 0.045 Uiso 0.456(10) 1 calc PR C 1
C71A C 0.2466(6) 0.9296(4) 0.7044(5) 0.026(2) Uani 0.544(10) 1 d P C 2
C71B C 0.2501(7) 0.9285(5) 0.7726(6) 0.029(3) Uani 0.456(10) 1 d P C 1
C72A C 0.2374(10) 0.9099(6) 0.6393(5) 0.037(3) Uani 0.544(10) 1 d P C 2
H72A H 0.2918 0.8876 0.6381 0.056 Uiso 0.544(10) 1 calc PR C 2
H72B H 0.2300 0.9462 0.6132 0.056 Uiso 0.544(10) 1 calc PR C 2
H72C H 0.1845 0.8833 0.6247 0.056 Uiso 0.544(10) 1 calc PR C 2
C72B C 0.2622(16) 0.9100(10) 0.8372(8) 0.046(5) Uani 0.456(10) 1 d P C 1
H72D H 0.2055 0.8929 0.8409 0.069 Uiso 0.456(10) 1 calc PR C 1
H72E H 0.2790 0.9460 0.8637 0.069 Uiso 0.456(10) 1 calc PR C 1
H72F H 0.3100 0.8791 0.8493 0.069 Uiso 0.456(10) 1 calc PR C 1
C73 C 0.4149(4) 0.9408(2) 1.1943(2) 0.0371(12) Uani 1 1 d . . .
H73 H 0.4630 0.9220 1.1831 0.045 Uiso 1 1 calc R . .
C74 C 0.3608(5) 1.0221(3) 1.2433(3) 0.072(2) Uani 1 1 d . . .
H74A H 0.3020 1.0047 1.2212 0.107 Uiso 1 1 calc R . .
H74B H 0.3608 1.0662 1.2352 0.107 Uiso 1 1 calc R . .
H74C H 0.3720 1.0154 1.2871 0.107 Uiso 1 1 calc R . .
C75 C 0.5198(5) 1.0209(3) 1.2418(4) 0.082(3) Uani 1 1 d . . .
H75A H 0.5429 1.0217 1.2864 0.124 Uiso 1 1 calc R . .
H75B H 0.5159 1.0629 1.2260 0.124 Uiso 1 1 calc R . .
H75C H 0.5608 0.9969 1.2253 0.124 Uiso 1 1 calc R . .
C76A C 0.0302(5) 0.5548(3) 0.7788(3) 0.0304(18) Uani 0.679(8) 1 d P D 2
H76A H -0.0326 0.5634 0.7652 0.036 Uiso 0.679(8) 1 calc PR D 2
C76B C 0.1316(11) 0.5422(6) 0.7995(6) 0.030(4) Uani 0.321(8) 1 d P D 1
H76B H 0.1950 0.5352 0.8117 0.035 Uiso 0.321(8) 1 calc PR D 1
C77A C -0.0139(6) 0.4483(3) 0.7734(4) 0.041(2) Uani 0.679(8) 1 d P D 2
H77A H -0.0718 0.4684 0.7539 0.061 Uiso 0.679(8) 1 calc PR D 2
H77B H -0.0161 0.4292 0.8116 0.061 Uiso 0.679(8) 1 calc PR D 2
H77C H -0.0024 0.4169 0.7461 0.061 Uiso 0.679(8) 1 calc PR D 2
C77B C -0.0154(13) 0.4976(8) 0.7615(8) 0.047(5) Uani 0.321(8) 1 d P D 1
H77D H -0.0270 0.4784 0.7214 0.070 Uiso 0.321(8) 1 calc PR D 1
H77E H -0.0354 0.5404 0.7565 0.070 Uiso 0.321(8) 1 calc PR D 1
H77F H -0.0487 0.4756 0.7854 0.070 Uiso 0.321(8) 1 calc PR D 1
C78A C 0.1470(6) 0.4786(4) 0.8127(4) 0.043(2) Uani 0.679(8) 1 d P D 2
H78A H 0.1515 0.4579 0.8514 0.064 Uiso 0.679(8) 1 calc PR D 2
H78B H 0.1861 0.5148 0.8203 0.064 Uiso 0.679(8) 1 calc PR D 2
H78C H 0.1660 0.4505 0.7855 0.064 Uiso 0.679(8) 1 calc PR D 2
C78B C 0.1193(14) 0.4319(6) 0.8006(8) 0.050(5) Uani 0.321(8) 1 d P D 1
H78D H 0.1091 0.4117 0.8361 0.075 Uiso 0.321(8) 1 calc PR D 1
H78E H 0.1838 0.4410 0.8088 0.075 Uiso 0.321(8) 1 calc PR D 1
H78F H 0.0997 0.4048 0.7651 0.075 Uiso 0.321(8) 1 calc PR D 1

loop_
_atom_site_aniso_label
_atom_site_aniso_U_11
_atom_site_aniso_U_22
_atom_site_aniso_U_33
_atom_site_aniso_U_23
_atom_site_aniso_U_13
_atom_site_aniso_U_12
La1 0.03259(14) 0.02058(12) 0.01093(11) -0.00201(9) 0.00775(10) -0.00420(11)
O1 0.062(2) 0.040(2) 0.045(2) 0.0253(17) 0.032(2) 0.0249(18)
N1 0.046(3) 0.029(2) 0.038(3) 0.0006(19) -0.002(2) -0.012(2)
C1 0.055(3) 0.020(2) 0.015(2) -0.0014(17) 0.015(2) 0.012(2)
La2 0.01607(11) 0.02159(11) 0.01031(10) -0.00208(9) 0.00421(8) -0.00319(10)
O2 0.0338(17) 0.0230(15) 0.0119(14) 0.0038(12) 0.0075(12) 0.0028(13)
N2 0.073(4) 0.023(2) 0.020(2) -0.0019(17) 0.002(2) -0.016(2)
C2 0.051(3) 0.026(2) 0.030(3) 0.001(2) 0.010(2) 0.021(2)
La3 0.03037(13) 0.01763(11) 0.01042(11) -0.00021(9) 0.00655(9) 0.00169(10)
O3 0.0320(19) 0.057(2) 0.0280(18) -0.0168(16) 0.0091(15) -0.0188(17)
C3 0.042(3) 0.041(3) 0.037(3) -0.001(2) 0.010(2) 0.012(2)
O4 0.0204(14) 0.0307(16) 0.0128(14) -0.0018(12) 0.0034(11) 0.0012(13)
C4 0.041(3) 0.070(4) 0.070(5) -0.005(4) 0.015(3) 0.022(3)
O5 0.0341(17) 0.0249(15) 0.0164(15) 0.0008(12) 0.0091(13) -0.0044(13)
C5 0.056(5) 0.093(6) 0.085(6) 0.004(5) 0.003(4) 0.045(4)
O6 0.061(2) 0.0334(18) 0.0285(18) -0.0081(15) 0.0261(17) -0.0187(17)
C6 0.091(6) 0.090(6) 0.061(5) 0.013(4) -0.010(4) 0.059(5)
O7 0.0260(15) 0.0301(16) 0.0197(15) -0.0010(13) 0.0071(12) -0.0048(14)
C7 0.085(5) 0.054(4) 0.034(3) 0.010(3) 0.009(3) 0.041(3)
O8 0.0237(16) 0.060(2) 0.0173(16) -0.0008(15) 0.0065(13) -0.0066(16)
C8 0.129(7) 0.076(5) 0.030(3) 0.024(3) 0.018(4) 0.052(5)
C9 0.019(2) 0.042(3) 0.018(2) 0.004(2) 0.0055(16) -0.011(2)
O9B 0.061(2) 0.0275(17) 0.0209(17) 0.0013(14) -0.0004(16) -0.0084(17)
O10 0.0358(17) 0.0236(15) 0.0145(14) 0.0016(12) 0.0087(13) -0.0045(13)
C10 0.020(2) 0.058(3) 0.018(2) 0.015(2) 0.0035(18) 0.005(2)
O11 0.0212(15) 0.0253(15) 0.0144(14) -0.0007(12) 0.0065(12) -0.0006(12)
C11 0.034(3) 0.054(3) 0.026(3) 0.010(2) 0.008(2) 0.018(2)
O12 0.0245(16) 0.0339(17) 0.0231(16) -0.0034(14) 0.0032(13) -0.0038(14)
C12 0.077(5) 0.073(4) 0.040(3) 0.016(3) 0.019(3) 0.047(4)
O13 0.0243(17) 0.062(2) 0.0200(16) 0.0095(15) 0.0084(13) 0.0040(16)
C13 0.062(5) 0.125(7) 0.049(4) 0.037(5) 0.023(4) 0.058(5)
O14 0.0188(15) 0.0359(17) 0.0196(15) -0.0037(13) 0.0071(12) -0.0036(13)
C14 0.024(3) 0.139(7) 0.053(4) 0.050(5) 0.015(3) 0.027(4)
O15 0.049(2) 0.0307(17) 0.037(2) 0.0125(15) 0.0241(17) 0.0122(16)
C15 0.023(3) 0.089(4) 0.032(3) 0.030(3) 0.004(2) 0.000(3)
O16 0.0305(16) 0.0243(15) 0.0120(14) 0.0039(12) 0.0041(12) 0.0089(13)
C16 0.026(3) 0.108(6) 0.075(5) 0.027(4) -0.006(3) -0.026(3)
O17 0.0424(19) 0.0255(16) 0.0194(16) 0.0043(13) 0.0143(14) 0.0024(14)
C17 0.034(3) 0.026(2) 0.020(2) 0.0024(18) 0.0032(19) -0.004(2)
O18 0.0372(18) 0.0321(17) 0.0165(15) 0.0003(13) 0.0098(14) 0.0019(14)
C18 0.065(4) 0.033(3) 0.017(2) 0.001(2) 0.011(2) -0.022(3)
O19 0.077(3) 0.0328(18) 0.0193(17) 0.0013(14) 0.0020(18) -0.0236(19)
C19 0.130(6) 0.023(3) 0.014(2) 0.000(2) 0.012(3) -0.009(3)
O20 0.065(2) 0.0204(16) 0.0258(18) -0.0013(13) 0.0054(17) -0.0133(16)
C20 0.176(9) 0.033(3) 0.029(3) -0.004(3) 0.031(5) -0.017(4)
C21 0.176(10) 0.068(5) 0.038(4) -0.014(4) 0.033(5) -0.074(6)
C22 0.115(7) 0.092(6) 0.039(4) -0.002(4) 0.018(4) -0.071(5)
C23 0.063(4) 0.058(4) 0.033(3) 0.003(3) 0.015(3) -0.030(3)
C24 0.056(4) 0.105(6) 0.075(5) 0.015(5) 0.020(4) -0.028(4)
C25 0.021(2) 0.023(2) 0.022(2) 0.0013(17) 0.0071(17) 0.0015(17)
C26 0.029(2) 0.032(2) 0.030(3) 0.004(2) 0.016(2) 0.005(2)
C27 0.043(3) 0.023(2) 0.031(3) -0.0036(19) 0.019(2) -0.006(2)
C28 0.088(5) 0.031(3) 0.048(3) 0.001(2) 0.050(3) -0.005(3)
C29 0.062(5) 0.099(6) 0.112(7) 0.030(5) 0.068(5) 0.008(4)
C30 0.036(4) 0.162(8) 0.115(7) 0.067(6) 0.046(4) 0.027(4)
C31 0.028(3) 0.096(5) 0.068(4) 0.036(4) 0.024(3) 0.013(3)
C32 0.021(3) 0.188(9) 0.083(5) 0.076(6) 0.007(3) 0.017(4)
C33A 0.036(3) 0.024(2) 0.028(2) 0.0064(19) 0.015(2) -0.005(2)
C34A 0.019(4) 0.019(4) 0.019(4) -0.0002(10) 0.0056(14) -0.0003(10)
C34B 0.010(6) 0.035(7) 0.009(4) -0.004(4) -0.002(4) -0.005(5)
C35A 0.08(2) 0.019(9) 0.025(7) -0.010(6) 0.013(13) -0.001(13)
C35B 0.047(11) 0.029(11) 0.014(8) -0.001(6) -0.002(7) 0.008(8)
C36A 0.042(4) 0.041(4) 0.041(4) 0.0004(10) 0.0116(16) -0.0002(10)
C36B 0.044(8) 0.032(6) 0.028(6) -0.003(4) 0.007(6) -0.002(6)
C37A 0.085(15) 0.030(7) 0.026(6) 0.002(5) 0.021(8) -0.031(9)
C37B 0.041(5) 0.040(5) 0.041(5) 0.0006(10) 0.0117(17) -0.0006(10)
C38A 0.071(18) 0.059(14) 0.021(7) -0.014(8) 0.021(14) -0.053(19)
C38B 0.041(13) 0.068(13) 0.030(8) -0.013(8) 0.019(11) -0.043(14)
C39A 0.025(3) 0.025(3) 0.025(3) -0.0003(10) 0.0074(12) -0.0003(10)
C39B 0.023(3) 0.023(3) 0.023(3) 0.0001(10) 0.0066(12) 0.0003(10)
C40A 0.025(7) 0.029(7) 0.048(8) -0.005(6) 0.002(5) -0.006(6)
C40B 0.032(4) 0.032(4) 0.032(4) -0.0002(10) 0.0092(15) -0.0002(10)
C41 0.023(2) 0.027(2) 0.016(2) 0.0042(17) 0.0103(17) 0.0012(18)
C42 0.046(3) 0.039(3) 0.020(2) 0.010(2) 0.015(2) 0.018(2)
C43 0.085(5) 0.032(3) 0.036(3) 0.003(2) 0.027(3) 0.020(3)
C44 0.142(8) 0.047(4) 0.052(4) 0.003(3) 0.039(5) 0.036(4)
C45 0.142(9) 0.095(6) 0.044(4) 0.010(4) 0.037(5) 0.082(6)
C46 0.082(5) 0.125(7) 0.037(4) 0.022(4) 0.023(4) 0.076(5)
C47 0.049(4) 0.081(4) 0.027(3) 0.015(3) 0.016(3) 0.032(3)
C48 0.028(3) 0.128(7) 0.050(4) -0.002(4) 0.006(3) 0.014(4)
C49 0.023(2) 0.027(2) 0.019(2) 0.0018(18) 0.0099(17) 0.0019(18)
C50 0.027(2) 0.035(3) 0.030(2) 0.008(2) 0.017(2) 0.006(2)
C51 0.032(3) 0.027(2) 0.025(2) -0.0001(19) 0.012(2) -0.0019(19)
C52 0.059(4) 0.032(3) 0.035(3) 0.001(2) 0.029(3) -0.005(2)
C53 0.048(4) 0.077(4) 0.073(5) 0.022(4) 0.046(4) 0.006(3)
C54 0.026(3) 0.158(8) 0.089(6) 0.066(5) 0.027(3) 0.017(4)
C55 0.022(3) 0.124(6) 0.060(4) 0.055(4) 0.016(3) 0.022(3)
C56 0.016(3) 0.279(13) 0.091(6) 0.115(8) 0.004(3) 0.022(5)
C57 0.050(3) 0.023(2) 0.020(2) -0.0013(18) 0.019(2) 0.011(2)
C58A 0.016(6) 0.023(5) 0.020(4) -0.001(4) 0.007(4) 0.005(5)
C58B 0.012(5) 0.012(4) 0.012(4) -0.0003(10) 0.0036(16) 0.0000(10)
C59A 0.038(13) 0.030(11) 0.022(7) 0.001(6) 0.015(7) 0.013(10)
C59B 0.024(14) 0.034(19) 0.020(13) 0.007(10) -0.009(11) -0.002(11)
C60A 0.037(6) 0.035(8) 0.040(5) 0.002(5) 0.009(4) 0.009(6)
C60B 0.024(5) 0.024(5) 0.024(5) -0.0001(10) 0.0072(17) 0.0000(10)
C61A 0.045(10) 0.055(12) 0.041(8) 0.002(8) 0.001(7) 0.025(8)
C61B 0.028(12) 0.040(15) 0.033(10) -0.006(11) -0.001(9) 0.016(10)
C62A 0.029(10) 0.062(10) 0.030(6) 0.013(6) 0.004(7) 0.032(8)
C62B 0.009(11) 0.082(18) 0.029(10) 0.018(9) -0.004(9) -0.005(11)
C63A 0.032(11) 0.023(7) 0.022(5) 0.005(5) 0.009(7) 0.012(6)
C63B 0.018(12) 0.031(14) 0.028(10) 0.008(9) 0.010(9) -0.002(8)
C64A 0.048(12) 0.051(9) 0.035(8) 0.021(7) 0.021(9) 0.039(9)
C64B 0.037(18) 0.076(17) 0.024(11) 0.033(10) 0.012(13) 0.025(15)
C65 0.025(2) 0.022(2) 0.0147(19) 0.0014(17) -0.0038(17) 0.0007(18)
C66A 0.016(4) 0.022(5) 0.021(5) -0.003(4) 0.007(4) 0.003(3)
C66B 0.023(3) 0.023(4) 0.023(4) 0.0001(10) 0.0068(14) 0.0001(10)
C67A 0.040(6) 0.031(6) 0.030(8) -0.001(7) 0.023(7) -0.004(4)
C67B 0.023(5) 0.026(6) 0.025(8) -0.004(7) 0.014(6) -0.009(4)
C68A 0.040(6) 0.041(6) 0.045(6) -0.026(5) 0.016(5) -0.011(4)
C68B 0.039(7) 0.041(7) 0.038(7) 0.018(5) 0.008(5) 0.000(5)
C69A 0.068(10) 0.021(7) 0.072(11) -0.013(6) 0.043(9) -0.009(6)
C69B 0.041(8) 0.013(7) 0.056(11) 0.002(6) 0.021(8) -0.002(6)
C70A 0.060(9) 0.027(8) 0.055(11) 0.015(7) 0.033(9) -0.003(6)
C70B 0.047(8) 0.019(8) 0.050(12) -0.005(8) 0.019(9) -0.009(7)
C71A 0.035(5) 0.014(4) 0.033(6) 0.000(4) 0.016(4) -0.003(3)
C71B 0.032(6) 0.026(6) 0.036(7) -0.002(6) 0.019(5) -0.005(5)
C72A 0.059(7) 0.031(6) 0.030(7) 0.008(6) 0.027(7) 0.005(5)
C72B 0.068(11) 0.035(8) 0.051(12) 0.007(10) 0.044(12) -0.006(7)
C73 0.060(4) 0.028(2) 0.026(3) 0.005(2) 0.018(2) -0.005(2)
C74 0.085(5) 0.047(4) 0.072(5) -0.015(3) 0.006(4) 0.019(4)
C75 0.058(4) 0.069(5) 0.095(6) 0.014(4) -0.018(4) -0.042(4)
C76A 0.040(4) 0.029(4) 0.022(4) -0.003(3) 0.007(3) -0.004(3)
C76B 0.051(10) 0.020(7) 0.016(7) -0.004(5) 0.007(6) -0.011(6)
C77A 0.058(5) 0.025(4) 0.037(4) -0.006(3) 0.011(4) -0.015(4)
C77B 0.061(13) 0.033(10) 0.040(10) -0.015(8) 0.005(9) -0.027(9)
C78A 0.059(6) 0.033(4) 0.036(4) -0.001(3) 0.015(4) -0.002(4)
C78B 0.100(16) 0.012(7) 0.042(10) 0.000(7) 0.026(10) -0.004(8)

loop_
_atom_type_symbol
_atom_type_description
_atom_type_scat_dispersion_real
_atom_type_scat_dispersion_imag
_atom_type_scat_source
C C 0.0033 0.0016 'International Tables Vol C Tables 4.2.6.8 and 6.1.1.4'
H H 0.0000 0.0000 'International Tables Vol C Tables 4.2.6.8 and 6.1.1.4'
O O 0.0106 0.0060 'International Tables Vol C Tables 4.2.6.8 and 6.1.1.4'
La La -0.2871 2.4523 'International Tables Vol C Tables 4.2.6.8 and 6.1.1.4'
N N 0.0061 0.0033 'International Tables Vol C Tables 4.2.6.8 and 6.1.1.4'

loop_
_geom_angle_atom_site_label_1
_geom_angle_atom_site_label_2
_geom_angle_atom_site_label_3
_geom_angle
_geom_angle_site_symmetry_1
_geom_angle_site_symmetry_3
_geom_angle_publ_flag
O19 La1 O18 140.27(11) . 4_576 ?
O19 La1 O7 143.59(10) . . ?
O18 La1 O7 75.86(10) 4_576 . ?
O19 La1 O16 70.63(10) . 4_576 ?
O18 La1 O16 74.36(9) 4_576 4_576 ?
O7 La1 O16 142.37(9) . 4_576 ?
O19 La1 O1 78.64(13) . . ?
O18 La1 O1 126.77(11) 4_576 . ?
O7 La1 O1 79.28(12) . . ?
O16 La1 O1 100.90(11) 4_576 . ?
O19 La1 O5 78.25(10) . . ?
O18 La1 O5 133.64(9) 4_576 . ?
O7 La1 O5 68.04(9) . . ?
O16 La1 O5 148.83(9) 4_576 . ?
O1 La1 O5 74.20(10) . . ?
O19 La1 O3 76.14(13) . . ?
O18 La1 O3 81.25(11) 4_576 . ?
O7 La1 O3 115.05(10) . . ?
O16 La1 O3 82.44(10) 4_576 . ?
O1 La1 O3 151.81(12) . . ?
O5 La1 O3 88.44(10) . . ?
O19 La1 O4 113.55(11) . . ?
O18 La1 O4 72.61(9) 4_576 . ?
O7 La1 O4 65.40(9) . . ?
O16 La1 O4 124.73(9) 4_576 . ?
O1 La1 O4 134.36(10) . . ?
O5 La1 O4 66.50(9) . . ?
O3 La1 O4 49.80(9) . . ?
O19 La1 O2 104.55(11) . . ?
O18 La1 O2 80.93(9) 4_576 . ?
O7 La1 O2 81.78(9) . . ?
O16 La1 O2 71.30(9) 4_576 . ?
O1 La1 O2 49.21(9) . . ?
O5 La1 O2 119.95(9) . . ?
O3 La1 O2 151.40(9) . . ?
O4 La1 O2 141.69(9) . . ?
O19 La1 C9 97.30(13) . . ?
O18 La1 C9 71.98(11) 4_576 . ?
O7 La1 C9 90.17(11) . . ?
O16 La1 C9 101.84(11) 4_576 . ?
O1 La1 C9 154.03(11) . . ?
O5 La1 C9 79.86(10) . . ?
O3 La1 C9 24.94(10) . . ?
O4 La1 C9 25.39(10) . . ?
O2 La1 C9 152.87(10) . . ?
O19 La1 C1 95.25(13) . . ?
O18 La1 C1 102.89(11) 4_576 . ?
O7 La1 C1 75.02(11) . . ?
O16 La1 C1 89.77(11) 4_576 . ?
O1 La1 C1 24.48(11) . . ?
O5 La1 C1 95.04(11) . . ?
O3 La1 C1 169.90(11) . . ?
O4 La1 C1 140.13(10) . . ?
O2 La1 C1 25.51(10) . . ?
C9 La1 C1 165.16(12) . . ?
O19 La1 La2 114.62(8) . . ?
O18 La1 La2 93.71(7) 4_576 . ?
O7 La1 La2 41.16(6) . . ?
O16 La1 La2 161.68(7) 4_576 . ?
O1 La1 La2 97.38(8) . . ?
O5 La1 La2 39.96(6) . . ?
O3 La1 La2 82.01(7) . . ?
O4 La1 La2 37.02(6) . . ?
O2 La1 La2 121.32(6) . . ?
C9 La1 La2 60.66(8) . . ?
C1 La1 La2 106.68(8) . . ?
C1 O1 La1 97.2(3) . . ?
C73 N1 C74 120.5(5) . . ?
C73 N1 C75 121.9(6) . . ?
C74 N1 C75 117.4(5) . . ?
O1 C1 O2 120.0(5) . . ?
O1 C1 C2 119.8(4) . . ?
O2 C1 C2 120.2(4) . . ?
O1 C1 La1 58.3(2) . . ?
O2 C1 La1 64.7(2) . . ?
C2 C1 La1 160.7(3) . . ?
O11 La2 O4 167.99(9) . . ?
O11 La2 O9B 115.89(10) . . ?
O4 La2 O9B 75.71(10) . . ?
O11 La2 O13 112.14(9) . . ?
O4 La2 O13 70.46(9) . . ?
O9B La2 O13 85.12(12) . . ?
O11 La2 O6 78.02(10) . . ?
O4 La2 O6 92.25(10) . . ?
O9B La2 O6 156.05(12) . . ?
O13 La2 O6 71.25(11) . . ?
O11 La2 O8 69.49(9) . . ?
O4 La2 O8 110.92(9) . . ?
O9B La2 O8 82.29(12) . . ?
O13 La2 O8 166.45(11) . . ?
O6 La2 O8 121.59(11) . . ?
O11 La2 O10 66.27(9) . . ?
O4 La2 O10 125.55(9) . . ?
O9B La2 O10 49.97(9) . . ?
O13 La2 O10 98.16(10) . . ?
O6 La2 O10 135.68(9) . . ?
O8 La2 O10 69.81(10) . . ?
O11 La2 O5 101.32(9) . . ?
O4 La2 O5 66.77(9) . . ?
O9B La2 O5 136.52(9) . . ?
O13 La2 O5 101.60(10) . . ?
O6 La2 O5 49.35(9) . . ?
O8 La2 O5 91.02(10) . . ?
O10 La2 O5 159.65(9) . . ?
O11 La2 O14 64.76(9) . . ?
O4 La2 O14 119.60(9) . . ?
O9B La2 O14 93.83(10) . . ?
O13 La2 O14 49.26(9) . . ?
O6 La2 O14 73.94(9) . . ?
O8 La2 O14 126.60(9) . . ?
O10 La2 O14 67.67(9) . . ?
O5 La2 O14 123.20(9) . . ?
O11 La2 O7 113.41(9) . . ?
O4 La2 O7 63.61(9) . . ?
O9B La2 O7 81.10(10) . . ?
O13 La2 O7 133.97(9) . . ?
O6 La2 O7 112.38(9) . . ?
O8 La2 O7 48.54(9) . . ?
O10 La2 O7 105.58(9) . . ?
O5 La2 O7 63.27(9) . . ?
O14 La2 O7 173.25(9) . . ?
O11 La2 C33A 91.41(11) . . ?
O4 La2 C33A 100.12(11) . . ?
O9B La2 C33A 24.48(11) . . ?
O13 La2 C33A 94.93(12) . . ?
O6 La2 C33A 157.28(11) . . ?
O8 La2 C33A 71.52(12) . . ?
O10 La2 C33A 25.94(10) . . ?
O5 La2 C33A 153.37(11) . . ?
O14 La2 C33A 83.37(11) . . ?
O7 La2 C33A 90.24(11) . . ?
O11 La2 C49 87.75(10) . . ?
O4 La2 C49 94.76(10) . . ?
O9B La2 C49 93.97(12) . . ?
O13 La2 C49 24.49(10) . . ?
O6 La2 C49 66.04(11) . . ?
O8 La2 C49 152.02(11) . . ?
O10 La2 C49 86.51(10) . . ?
O5 La2 C49 109.84(10) . . ?
O14 La2 C49 25.62(10) . . ?
O7 La2 C49 158.38(10) . . ?
C33A La2 C49 93.79(12) . . ?
C1 O2 La3 145.0(3) . 4_576 ?
C1 O2 La1 89.8(3) . . ?
La3 O2 La1 107.84(10) 4_576 . ?
C77B N2 C78A 165.5(10) . . ?
C77B N2 C76A 68.2(9) . . ?
C78A N2 C76A 126.1(6) . . ?
C77B N2 C76B 132.3(11) . . ?
C78A N2 C76B 61.4(7) . . ?
C76A N2 C76B 65.5(7) . . ?
C77B N2 C77A 46.3(9) . . ?
C78A N2 C77A 120.0(5) . . ?
C76A N2 C77A 113.0(6) . . ?
C76B N2 C77A 178.5(8) . . ?
C77B N2 C78B 123.2(11) . . ?
C78A N2 C78B 42.4(7) . . ?
C76A N2 C78B 168.3(9) . . ?
C76B N2 C78B 102.8(10) . . ?
C77A N2 C78B 78.7(8) . . ?
C3 C2 C7 120.1(5) . . ?
C3 C2 C1 117.9(4) . . ?
C7 C2 C1 122.0(5) . . ?
O17 La3 O20 141.24(11) . . ?
O17 La3 O14 78.88(10) . . ?
O20 La3 O14 139.60(10) . . ?
O17 La3 O2 73.57(9) . 4_575 ?
O20 La3 O2 70.81(10) . 4_575 ?
O14 La3 O2 139.78(9) . 4_575 ?
O17 La3 O10 136.46(9) . . ?
O20 La3 O10 75.13(10) . . ?
O14 La3 O10 72.91(9) . . ?
O2 La3 O10 145.50(9) 4_575 . ?
O17 La3 O15 126.05(11) . . ?
O20 La3 O15 74.01(12) . . ?
O14 La3 O15 75.69(11) . . ?
O2 La3 O15 97.54(10) 4_575 . ?
O10 La3 O15 77.97(10) . . ?
O17 La3 O12 80.34(10) . . ?
O20 La3 O12 84.32(11) . . ?
O14 La3 O12 114.62(9) . . ?
O2 La3 O12 89.15(9) 4_575 . ?
O10 La3 O12 82.09(10) . . ?
O15 La3 O12 153.60(10) . . ?
O17 La3 O11 72.29(9) . . ?
O20 La3 O11 121.66(10) . . ?
O14 La3 O11 64.88(9) . . ?
O2 La3 O11 129.83(9) 4_575 . ?
O10 La3 O11 65.96(9) . . ?
O15 La3 O11 132.33(10) . . ?
O12 La3 O11 49.77(9) . . ?
O17 La3 O16 78.48(9) . . ?
O20 La3 O16 103.63(11) . . ?
O14 La3 O16 74.96(9) . . ?
O2 La3 O16 71.28(9) 4_575 . ?
O10 La3 O16 123.30(9) . . ?
O15 La3 O16 49.30(9) . . ?
O12 La3 O16 154.46(9) . . ?
O11 La3 O16 133.73(9) . . ?
O17 La3 C57 101.23(12) . . ?
O20 La3 C57 93.24(13) . . ?
O14 La3 C57 67.74(11) . . ?
O2 La3 C57 89.40(11) 4_575 . ?
O10 La3 C57 97.96(11) . . ?
O15 La3 C57 24.85(11) . . ?
O12 La3 C57 177.47(11) . . ?
O11 La3 C57 132.55(11) . . ?
O16 La3 C57 25.84(10) . . ?
O17 La3 C41 72.23(10) . . ?
O20 La3 C41 105.12(12) . . ?
O14 La3 C41 89.99(11) . . ?
O2 La3 C41 108.33(10) 4_575 . ?
O10 La3 C41 75.25(10) . . ?
O15 La3 C41 152.38(11) . . ?
O12 La3 C41 24.71(10) . . ?
O11 La3 C41 25.35(10) . . ?
O16 La3 C41 149.19(10) . . ?
C57 La3 C41 157.71(12) . . ?
O17 La3 La2 97.01(7) . . ?
O20 La3 La2 115.73(7) . . ?
O14 La3 La2 41.39(6) . . ?
O2 La3 La2 167.90(6) 4_575 . ?
O10 La3 La2 40.94(6) . . ?
O15 La3 La2 94.16(8) . . ?
O12 La3 La2 81.66(7) . . ?
O11 La3 La2 38.25(6) . . ?
O16 La3 La2 114.93(6) . . ?
C57 La3 La2 100.06(9) . . ?
C41 La3 La2 60.76(8) . . ?
C9 O3 La1 95.6(3) . . ?
C4 C3 C2 121.2(5) . . ?
C4 C3 H3 119.4 . . ?
C2 C3 H3 119.4 . . ?
C9 O4 La2 149.5(3) . . ?
C9 O4 La1 91.9(2) . . ?
La2 O4 La1 103.89(10) . . ?
C5 C4 C3 119.9(7) . . ?
C5 C4 H4 120.0 . . ?
C3 C4 H4 120.0 . . ?
C17 O5 La1 141.1(3) . . ?
C17 O5 La2 91.6(2) . . ?
La1 O5 La2 101.80(9) . . ?
C4 C5 C6 119.3(7) . . ?
C4 C5 H5 120.4 . . ?
C6 C5 H5 120.4 . . ?
C17 O6 La2 96.7(3) . . ?
C5 C6 C7 123.0(6) . . ?
C5 C6 H6 118.5 . . ?
C7 C6 H6 118.5 . . ?
C25 O7 La1 155.2(3) . . ?
C25 O7 La2 91.3(2) . . ?
La1 O7 La2 101.97(10) . . ?
C2 C7 C6 116.4(6) . . ?
C2 C7 C8 124.0(6) . . ?
C6 C7 C8 119.6(6) . . ?
C25 O8 La2 99.3(3) . . ?
C7 C8 H8A 109.5 . . ?
C7 C8 H8B 109.5 . . ?
H8A C8 H8B 109.5 . . ?
C7 C8 H8C 109.5 . . ?
H8A C8 H8C 109.5 . . ?
H8B C8 H8C 109.5 . . ?
O3 C9 O4 120.2(4) . . ?
O3 C9 C10 121.8(4) . . ?
O4 C9 C10 117.9(4) . . ?
O3 C9 La1 59.5(2) . . ?
O4 C9 La1 62.7(2) . . ?
C10 C9 La1 163.7(3) . . ?
C33A O9B La2 95.9(3) . . ?
C33A O10 La3 153.1(3) . . ?
C33A O10 La2 89.6(2) . . ?
La3 O10 La2 100.93(9) . . ?
C11 C10 C15 119.9(5) . . ?
C11 C10 C9 117.7(4) . . ?
C15 C10 C9 122.4(5) . . ?
C41 O11 La2 145.1(2) . . ?
C41 O11 La3 90.3(2) . . ?
La2 O11 La3 100.30(9) . . ?
C10 C11 C12 120.9(6) . . ?
C10 C11 H11 119.5 . . ?
C12 C11 H11 119.5 . . ?
C41 O12 La3 97.3(2) . . ?
C13 C12 C11 119.4(7) . . ?
C13 C12 H12 120.3 . . ?
C11 C12 H12 120.3 . . ?
C49 O13 La2 96.6(2) . . ?
C14 C13 C12 119.8(6) . . ?
C14 C13 H13 120.1 . . ?
C12 C13 H13 120.1 . . ?
C49 O14 La3 162.5(3) . . ?
C49 O14 La2 90.0(2) . . ?
La3 O14 La2 100.58(9) . . ?
C13 C14 C15 122.8(6) . . ?
C13 C14 H14 118.6 . . ?
C15 C14 H14 118.6 . . ?
C57 O15 La3 97.4(3) . . ?
C10 C15 C14 117.1(6) . . ?
C10 C15 C16 123.4(5) . . ?
C14 C15 C16 119.4(6) . . ?
C57 O16 La1 144.8(3) . 4_575 ?
C57 O16 La3 87.5(2) . . ?
La1 O16 La3 106.18(10) 4_575 . ?
C15 C16 H16A 109.5 . . ?
C15 C16 H16B 109.5 . . ?
H16A C16 H16B 109.5 . . ?
C15 C16 H16C 109.5 . . ?
H16A C16 H16C 109.5 . . ?
H16B C16 H16C 109.5 . . ?
C65 O17 La3 142.0(3) . . ?
O6 C17 O5 120.7(4) . . ?
O6 C17 C18 120.0(4) . . ?
O5 C17 C18 119.2(4) . . ?
O6 C17 La2 58.9(2) . . ?
O5 C17 La2 63.1(2) . . ?
C18 C17 La2 170.2(4) . . ?
C65 O18 La1 136.5(3) . 4_575 ?
C23 C18 C19 122.1(5) . . ?
C23 C18 C17 120.2(5) . . ?
C19 C18 C17 117.7(5) . . ?
C73 O19 La1 142.8(4) . . ?
C20 C19 C18 117.4(7) . . ?
C20 C19 H19 121.3 . . ?
C18 C19 H19 121.3 . . ?
C76A O20 C76B 70.1(7) . . ?
C76A O20 La3 169.3(4) . . ?
C76B O20 La3 120.1(7) . . ?
C21 C20 C19 120.9(8) . . ?
C21 C20 H20 119.6 . . ?
C19 C20 H20 119.6 . . ?
C22 C21 C20 120.4(7) . . ?
C22 C21 H21 119.8 . . ?
C20 C21 H21 119.8 . . ?
C21 C22 C23 121.4(8) . . ?
C21 C22 H22 119.3 . . ?
C23 C22 H22 119.3 . . ?
C18 C23 C22 117.8(7) . . ?
C18 C23 C24 122.6(5) . . ?
C22 C23 C24 119.5(7) . . ?
C23 C24 H24A 109.5 . . ?
C23 C24 H24B 109.5 . . ?
H24A C24 H24B 109.5 . . ?
C23 C24 H24C 109.5 . . ?
H24A C24 H24C 109.5 . . ?
H24B C24 H24C 109.5 . . ?
O8 C25 O7 120.4(4) . . ?
O8 C25 C26 121.1(4) . . ?
O7 C25 C26 118.4(4) . . ?
O8 C25 La2 56.8(2) . . ?
O7 C25 La2 63.9(2) . . ?
C26 C25 La2 173.4(3) . . ?
C31 C26 C27 120.3(4) . . ?
C31 C26 C25 122.9(4) . . ?
C27 C26 C25 116.8(4) . . ?
C28 C27 C26 120.9(5) . . ?
C28 C27 H27 119.5 . . ?
C26 C27 H27 119.5 . . ?
C27 C28 C29 118.9(5) . . ?
C27 C28 H28 120.5 . . ?
C29 C28 H28 120.5 . . ?
C30 C29 C28 120.1(6) . . ?
C30 C29 H29 119.9 . . ?
C28 C29 H29 119.9 . . ?
C29 C30 C31 122.5(7) . . ?
C29 C30 H30 118.7 . . ?
C31 C30 H30 118.7 . . ?
C26 C31 C30 117.1(6) . . ?
C26 C31 C32 123.6(5) . . ?
C30 C31 C32 119.3(6) . . ?
C31 C32 H32A 109.5 . . ?
C31 C32 H32B 109.5 . . ?
H32A C32 H32B 109.5 . . ?
C31 C32 H32C 109.5 . . ?
H32A C32 H32C 109.5 . . ?
H32B C32 H32C 109.5 . . ?
O9B C33A O10 122.3(4) . . ?
O9B C33A C34B 116.4(6) . . ?
O10 C33A C34B 120.8(6) . . ?
O9B C33A C34A 122.5(6) . . ?
O10 C33A C34A 114.5(6) . . ?
C34B C33A C34A 16.6(6) . . ?
O9B C33A La2 59.6(2) . . ?
O10 C33A La2 64.4(2) . . ?
C34B C33A La2 172.0(5) . . ?
C34A C33A La2 158.0(5) . . ?
C39A C34A C35A 124.3(19) . . ?
C39A C34A C33A 127.8(11) . . ?
C35A C34A C33A 107.9(17) . . ?
C39B C34B C35B 116.9(17) . . ?
C39B C34B C33A 118.4(11) . . ?
C35B C34B C33A 124.6(17) . . ?
C34A C35A C36A 119(2) . . ?
C34A C35A H35A 120.7 . . ?
C36A C35A H35A 120.7 . . ?
C36B C35B C34B 124(2) . . ?
C36B C35B H35B 117.9 . . ?
C34B C35B H35B 117.9 . . ?
C37A C36A C35A 117.1(17) . . ?
C37A C36A H36A 121.5 . . ?
C35A C36A H36A 121.5 . . ?
C35B C36B C37B 118.1(17) . . ?
C35B C36B H36B 121.0 . . ?
C37B C36B H36B 121.0 . . ?
C38A C37A C36A 123.7(18) . . ?
C38A C37A H37A 118.2 . . ?
C36A C37A H37A 118.2 . . ?
C36B C37B C38B 119(2) . . ?
C36B C37B H37B 120.6 . . ?
C38B C37B H37B 120.5 . . ?
C37A C38A C39A 122(2) . . ?
C37A C38A H38A 119.1 . . ?
C39A C38A H38A 119.1 . . ?
C39B C38B C37B 121(2) . . ?
C39B C38B H38B 119.6 . . ?
C37B C38B H38B 119.6 . . ?
C34A C39A C40A 122.8(11) . . ?
C34A C39A C38A 114.4(18) . . ?
C40A C39A C38A 122.8(17) . . ?
C38B C39B C34B 121.0(19) . . ?
C38B C39B C40B 115.3(19) . . ?
C34B C39B C40B 123.6(11) . . ?
C39B C40B H40A 109.5 . . ?
C39B C40B H40B 109.5 . . ?
H40A C40B H40B 109.5 . . ?
C39B C40B H40C 109.5 . . ?
H40A C40B H40C 109.5 . . ?
H40B C40B H40C 109.5 . . ?
O12 C41 O11 121.2(4) . . ?
O12 C41 C42 121.1(4) . . ?
O11 C41 C42 117.6(4) . . ?
O12 C41 La3 58.0(2) . . ?
O11 C41 La3 64.4(2) . . ?
C42 C41 La3 165.3(3) . . ?
C47 C42 C43 120.5(5) . . ?
C47 C42 C41 122.4(5) . . ?
C43 C42 C41 117.0(5) . . ?
C44 C43 C42 120.7(7) . . ?
C44 C43 H43 119.7 . . ?
C42 C43 H43 119.7 . . ?
C43 C44 C45 118.9(8) . . ?
C43 C44 H44 120.5 . . ?
C45 C44 H44 120.5 . . ?
C46 C45 C44 121.1(7) . . ?
C46 C45 H45 119.5 . . ?
C44 C45 H45 119.5 . . ?
C45 C46 C47 121.1(7) . . ?
C45 C46 H46 119.4 . . ?
C47 C46 H46 119.4 . . ?
C42 C47 C46 117.6(7) . . ?
C42 C47 C48 123.7(5) . . ?
C46 C47 C48 118.8(6) . . ?
C47 C48 H48A 109.5 . . ?
C47 C48 H48B 109.5 . . ?
H48A C48 H48B 109.5 . . ?
C47 C48 H48C 109.5 . . ?
H48A C48 H48C 109.5 . . ?
H48B C48 H48C 109.5 . . ?
O13 C49 O14 120.0(4) . . ?
O13 C49 C50 121.7(4) . . ?
O14 C49 C50 118.3(4) . . ?
O13 C49 La2 58.9(2) . . ?
O14 C49 La2 64.4(2) . . ?
C50 C49 La2 160.8(3) . . ?
C51 C50 C55 119.9(4) . . ?
C51 C50 C49 117.9(4) . . ?
C55 C50 C49 122.2(4) . . ?
C50 C51 C52 121.6(5) . . ?
C50 C51 H51 119.2 . . ?
C52 C51 H51 119.2 . . ?
C53 C52 C51 118.7(5) . . ?
C53 C52 H52 120.7 . . ?
C51 C52 H52 120.7 . . ?
C52 C53 C54 120.5(5) . . ?
C52 C53 H53 119.8 . . ?
C54 C53 H53 119.8 . . ?
C53 C54 C55 122.2(6) . . ?
C53 C54 H54 118.9 . . ?
C55 C54 H54 118.9 . . ?
C54 C55 C50 117.1(5) . . ?
C54 C55 C56 119.1(5) . . ?
C50 C55 C56 123.8(5) . . ?
C55 C56 H56A 109.5 . . ?
C55 C56 H56B 109.5 . . ?
H56A C56 H56B 109.5 . . ?
C55 C56 H56C 109.5 . . ?
H56A C56 H56C 109.5 . . ?
H56B C56 H56C 109.5 . . ?
O15 C57 O16 119.2(4) . . ?
O15 C57 C58B 113.9(11) . . ?
O16 C57 C58B 126.9(11) . . ?
O15 C57 C58A 124.2(7) . . ?
O16 C57 C58A 116.3(7) . . ?
C58B C57 C58A 12.4(9) . . ?
O15 C57 La3 57.8(2) . . ?
O16 C57 La3 66.7(2) . . ?
C58B C57 La3 155.4(9) . . ?
C58A C57 La3 151.4(5) . . ?
C59A C58A C63A 122.0(17) . . ?
C59A C58A C57 119.2(15) . . ?
C63A C58A C57 118.8(10) . . ?
C57 C58B C63B 126.6(19) . . ?
C57 C58B C59B 116(3) . . ?
C63B C58B C59B 117(3) . . ?
C58A C59A C60A 120(3) . . ?
C58A C59A H59A 119.8 . . ?
C60A C59A H59A 119.9 . . ?
C60B C59B C58B 124(4) . . ?
C60B C59B H59B 118.0 . . ?
C58B C59B H59B 118.1 . . ?
C59A C60A C61A 118.5(19) . . ?
C59A C60A H60A 120.7 . . ?
C61A C60A H60A 120.7 . . ?
C61B C60B C59B 119(3) . . ?
C61B C60B H60B 120.5 . . ?
C59B C60B H60B 120.5 . . ?
C62A C61A C60A 121.5(16) . . ?
C62A C61A H61A 119.3 . . ?
C60A C61A H61A 119.3 . . ?
C60B C61B C62B 116(2) . . ?
C60B C61B H61B 121.9 . . ?
C62B C61B H61B 121.9 . . ?
C61A C62A C63A 120.8(15) . . ?
C61A C62A H62A 119.6 . . ?
C63A C62A H62A 119.6 . . ?
C63B C62B C61B 128(3) . . ?
C63B C62B H62B 116.2 . . ?
C61B C62B H62B 116.2 . . ?
C58A C63A C62A 116.8(13) . . ?
C58A C63A C64A 125.9(14) . . ?
C62A C63A C64A 117.3(15) . . ?
C62B C63B C58B 115(2) . . ?
C62B C63B C64B 122(3) . . ?
C58B C63B C64B 122(3) . . ?
C63B C64B H64A 109.5 . . ?
C63B C64B H64B 109.5 . . ?
H64A C64B H64B 109.5 . . ?
C63B C64B H64C 109.5 . . ?
H64A C64B H64C 109.5 . . ?
H64B C64B H64C 109.5 . . ?
O17 C65 O18 124.6(4) . . ?
O17 C65 C66A 110.0(5) . . ?
O18 C65 C66A 125.2(5) . . ?
O17 C65 C66B 126.8(6) . . ?
O18 C65 C66B 108.2(6) . . ?
C66A C65 C66B 21.1(4) . . ?
C71A C66A C67A 119.0(10) . . ?
C71A C66A C65 121.6(9) . . ?
C67A C66A C65 119.4(9) . . ?
C71B C66B C67B 120.0(12) . . ?
C71B C66B C65 119.7(10) . . ?
C67B C66B C65 120.2(11) . . ?
C68A C67A C66A 121.6(12) . . ?
C68A C67A H67A 119.2 . . ?
C66A C67A H67A 119.2 . . ?
C68B C67B C66B 121.2(13) . . ?
C68B C67B H67B 119.4 . . ?
C66B C67B H67B 119.4 . . ?
C67A C68A C69A 118.9(11) . . ?
C67A C68A H68A 120.6 . . ?
C69A C68A H68A 120.6 . . ?
C69B C68B C67B 118.7(12) . . ?
C69B C68B H68B 120.7 . . ?
C67B C68B H68B 120.7 . . ?
C70A C69A C68A 120.4(13) . . ?
C70A C69A H69A 119.8 . . ?
C68A C69A H69A 119.8 . . ?
C68B C69B C70B 121.6(15) . . ?
C68B C69B H69B 119.2 . . ?
C70B C69B H69B 119.2 . . ?
C69A C70A C71A 122.7(14) . . ?
C69A C70A H70A 118.6 . . ?
C71A C70A H70A 118.6 . . ?
C69B C70B C71B 122.2(16) . . ?
C69B C70B H70B 118.9 . . ?
C71B C70B H70B 118.9 . . ?
C70A C71A C66A 117.3(11) . . ?
C70A C71A C72A 121.0(11) . . ?
C66A C71A C72A 121.7(9) . . ?
C66B C71B C70B 116.1(14) . . ?
C66B C71B C72B 123.8(12) . . ?
C70B C71B C72B 120.0(15) . . ?
C71A C72A H72A 109.5 . . ?
C71A C72A H72B 109.5 . . ?
H72A C72A H72B 109.5 . . ?
C71A C72A H72C 109.5 . . ?
H72A C72A H72C 109.5 . . ?
H72B C72A H72C 109.5 . . ?
O19 C73 N1 123.2(5) . . ?
O19 C73 H73 118.4 . . ?
N1 C73 H73 118.4 . . ?
N1 C74 H74A 109.5 . . ?
N1 C74 H74B 109.5 . . ?
H74A C74 H74B 109.5 . . ?
N1 C74 H74C 109.5 . . ?
H74A C74 H74C 109.5 . . ?
H74B C74 H74C 109.5 . . ?
N1 C75 H75A 109.5 . . ?
N1 C75 H75B 109.5 . . ?
H75A C75 H75B 109.5 . . ?
N1 C75 H75C 109.5 . . ?
H75A C75 H75C 109.5 . . ?
H75B C75 H75C 109.5 . . ?
O20 C76A N2 117.3(6) . . ?
O20 C76A H76A 121.3 . . ?
N2 C76A H76A 121.3 . . ?
O20 C76B N2 107.0(11) . . ?
O20 C76B H76B 126.5 . . ?
N2 C76B H76B 126.5 . . ?
N2 C77A H77A 109.5 . . ?
N2 C77A H77B 109.5 . . ?
H77A C77A H77B 109.5 . . ?
N2 C77A H77C 109.5 . . ?
H77A C77A H77C 109.5 . . ?
H77B C77A H77C 109.5 . . ?
N2 C77B H77D 109.5 . . ?
N2 C77B H77E 109.5 . . ?
N2 C77B H77F 109.5 . . ?
N2 C78A H78A 109.5 . . ?
N2 C78A H78B 109.5 . . ?
H78A C78A H78B 109.5 . . ?
N2 C78A H78C 109.5 . . ?
H78A C78A H78C 109.5 . . ?
H78B C78A H78C 109.5 . . ?
N2 C78B H78D 109.5 . . ?
N2 C78B H78E 109.5 . . ?
N2 C78B H78F 109.5 . . ?

loop_
_geom_bond_atom_site_label_1
_geom_bond_atom_site_label_2
_geom_bond_distance
_geom_bond_site_symmetry_2
_geom_bond_publ_flag
La1 O19 2.472(3) . ?
La1 O18 2.473(3) 4_576 ?
La1 O7 2.489(3) . ?
La1 O16 2.532(3) 4_576 ?
La1 O1 2.554(3) . ?
La1 O5 2.566(3) . ?
La1 O3 2.567(3) . ?
La1 O4 2.636(3) . ?
La1 O2 2.693(3) . ?
La1 C9 2.965(4) . ?
La1 C1 2.978(5) . ?
La1 La2 4.0584(3) . ?
O1 C1 1.244(6) . ?
N1 C73 1.307(6) . ?
N1 C74 1.434(8) . ?
N1 C75 1.458(7) . ?
C1 O2 1.283(5) . ?
C1 C2 1.502(7) . ?
La2 O11 2.510(3) . ?
La2 O4 2.517(3) . ?
La2 O9B 2.558(3) . ?
La2 O13 2.564(3) . ?
La2 O6 2.572(3) . ?
La2 O8 2.577(3) . ?
La2 O10 2.662(3) . ?
La2 O5 2.663(3) . ?
La2 O14 2.683(3) . ?
La2 O7 2.730(3) . ?
La2 C33A 2.951(4) . ?
La2 C49 2.976(4) . ?
O2 La3 2.503(3) 4_576 ?
N2 C77B 1.165(19) . ?
N2 C78A 1.335(9) . ?
N2 C76A 1.369(8) . ?
N2 C76B 1.448(14) . ?
N2 C77A 1.524(8) . ?
N2 C78B 1.635(17) . ?
C2 C3 1.388(7) . ?
C2 C7 1.402(7) . ?
La3 O17 2.440(3) . ?
La3 O20 2.498(3) . ?
La3 O14 2.500(3) . ?
La3 O2 2.503(3) 4_575 ?
La3 O10 2.508(3) . ?
La3 O15 2.524(3) . ?
La3 O12 2.543(3) . ?
La3 O11 2.683(3) . ?
La3 O16 2.719(3) . ?
La3 C57 2.958(5) . ?
La3 C41 2.976(4) . ?
O3 C9 1.256(5) . ?
C3 C4 1.386(8) . ?
C3 H3 0.9500 . ?
O4 C9 1.272(5) . ?
C4 C5 1.360(9) . ?
C4 H4 0.9500 . ?
O5 C17 1.274(5) . ?
C5 C6 1.378(11) . ?
C5 H5 0.9500 . ?
O6 C17 1.242(5) . ?
C6 C7 1.408(10) . ?
C6 H6 0.9500 . ?
O7 C25 1.272(5) . ?
C7 C8 1.514(9) . ?
O8 C25 1.247(5) . ?
C8 H8A 0.9800 . ?
C8 H8B 0.9800 . ?
C8 H8C 0.9800 . ?
C9 C10 1.493(7) . ?
O9B C33A 1.229(5) . ?
O10 C33A 1.291(5) . ?
C10 C11 1.392(7) . ?
C10 C15 1.406(7) . ?
O11 C41 1.274(5) . ?
C11 C12 1.393(7) . ?
C11 H11 0.9500 . ?
O12 C41 1.254(5) . ?
C12 C13 1.383(10) . ?
C12 H12 0.9500 . ?
O13 C49 1.242(5) . ?
C13 C14 1.356(11) . ?
C13 H13 0.9500 . ?
O14 C49 1.287(5) . ?
C14 C15 1.408(9) . ?
C14 H14 0.9500 . ?
O15 C57 1.253(5) . ?
C15 C16 1.503(9) . ?
O16 C57 1.291(5) . ?
O16 La1 2.532(3) 4_575 ?
C16 H16A 0.9800 . ?
C16 H16B 0.9800 . ?
C16 H16C 0.9800 . ?
O17 C65 1.257(5) . ?
C17 C18 1.499(6) . ?
O18 C65 1.258(5) . ?
O18 La1 2.473(3) 4_575 ?
C18 C23 1.384(8) . ?
C18 C19 1.418(8) . ?
O19 C73 1.245(6) . ?
C19 C20 1.408(8) . ?
C19 H19 0.9500 . ?
O20 C76A 1.284(7) . ?
O20 C76B 1.369(15) . ?
C20 C21 1.375(12) . ?
C20 H20 0.9500 . ?
C21 C22 1.375(12) . ?
C21 H21 0.9500 . ?
C22 C23 1.404(9) . ?
C22 H22 0.9500 . ?
C23 C24 1.436(10) . ?
C24 H24A 0.9800 . ?
C24 H24B 0.9800 . ?
C24 H24C 0.9800 . ?
C25 C26 1.497(6) . ?
C26 C31 1.391(7) . ?
C26 C27 1.401(6) . ?
C27 C28 1.375(7) . ?
C27 H27 0.9500 . ?
C28 C29 1.390(10) . ?
C28 H28 0.9500 . ?
C29 C30 1.359(10) . ?
C29 H29 0.9500 . ?
C30 C31 1.401(8) . ?
C30 H30 0.9500 . ?
C31 C32 1.520(9) . ?
C32 H32A 0.9800 . ?
C32 H32B 0.9800 . ?
C32 H32C 0.9800 . ?
C33A C34B 1.479(13) . ?
C33A C34A 1.558(15) . ?
C34A C39A 1.364(17) . ?
C34A C35A 1.40(3) . ?
C34B C39B 1.403(16) . ?
C34B C35B 1.40(3) . ?
C35A C36A 1.44(4) . ?
C35A H35A 0.9500 . ?
C35B C36B 1.33(4) . ?
C35B H35B 0.9500 . ?
C36A C37A 1.41(2) . ?
C36A H36A 0.9500 . ?
C36B C37B 1.41(2) . ?
C36B H36B 0.9500 . ?
C37A C38A 1.29(6) . ?
C37A H37A 0.9500 . ?
C37B C38B 1.42(6) . ?
C37B H37B 0.9500 . ?
C38A C39A 1.51(5) . ?
C38A H38A 0.9500 . ?
C38B C39B 1.33(5) . ?
C38B H38B 0.9500 . ?
C39A C40A 1.502(17) . ?
C39B C40B 1.494(16) . ?
C40A H40D 0.9800 . ?
C40A H40E 0.9800 . ?
C40A H40F 0.9800 . ?
C40B H40A 0.9800 . ?
C40B H40B 0.9800 . ?
C40B H40C 0.9800 . ?
C41 C42 1.501(6) . ?
C42 C47 1.393(8) . ?
C42 C43 1.405(8) . ?
C43 C44 1.380(8) . ?
C43 H43 0.9500 . ?
C44 C45 1.382(12) . ?
C44 H44 0.9500 . ?
C45 C46 1.374(12) . ?
C45 H45 0.9500 . ?
C46 C47 1.409(9) . ?
C46 H46 0.9500 . ?
C47 C48 1.488(9) . ?
C48 H48A 0.9800 . ?
C48 H48B 0.9800 . ?
C48 H48C 0.9800 . ?
C49 C50 1.501(6) . ?
C50 C51 1.385(6) . ?
C50 C55 1.404(7) . ?
C51 C52 1.386(6) . ?
C51 H51 0.9500 . ?
C52 C53 1.371(8) . ?
C52 H52 0.9500 . ?
C53 C54 1.371(9) . ?
C53 H53 0.9500 . ?
C54 C55 1.398(8) . ?
C54 H54 0.9500 . ?
C55 C56 1.524(8) . ?
C56 H56A 0.9800 . ?
C56 H56B 0.9800 . ?
C56 H56C 0.9800 . ?
C57 C58B 1.30(2) . ?
C57 C58A 1.60(2) . ?
C58A C59A 1.37(4) . ?
C58A C63A 1.41(2) . ?
C58B C63B 1.43(4) . ?
C58B C59B 1.43(6) . ?
C59A C60A 1.38(3) . ?
C59A H59A 0.9500 . ?
C59B C60B 1.39(6) . ?
C59B H59B 0.9500 . ?
C60A C61A 1.41(2) . ?
C60A H60A 0.9500 . ?
C60B C61B 1.35(4) . ?
C60B H60B 0.9500 . ?
C61A C62A 1.34(3) . ?
C61A H61A 0.9500 . ?
C61B C62B 1.44(4) . ?
C61B H61B 0.9500 . ?
C62A C63A 1.419(17) . ?
C62A H62A 0.9500 . ?
C62B C63B 1.35(3) . ?
C62B H62B 0.9500 . ?
C63A C64A 1.53(3) . ?
C63B C64B 1.49(4) . ?
C64A H64D 0.9800 . ?
C64A H64E 0.9800 . ?
C64A H64F 0.9800 . ?
C64B H64A 0.9800 . ?
C64B H64B 0.9800 . ?
C64B H64C 0.9800 . ?
C65 C66A 1.515(10) . ?
C65 C66B 1.518(14) . ?
C66A C71A 1.398(13) . ?
C66A C67A 1.427(15) . ?
C66B C71B 1.398(16) . ?
C66B C67B 1.403(18) . ?
C67A C68A 1.364(18) . ?
C67A H67A 0.9500 . ?
C67B C68B 1.379(18) . ?
C67B H67B 0.9500 . ?
C68A C69A 1.374(19) . ?
C68A H68A 0.9500 . ?
C68B C69B 1.35(2) . ?
C68B H68B 0.9500 . ?
C69A C70A 1.37(2) . ?
C69A H69A 0.9500 . ?
C69B C70B 1.36(2) . ?
C69B H69B 0.9500 . ?
C70A C71A 1.388(18) . ?
C70A H70A 0.9500 . ?
C70B C71B 1.42(2) . ?
C70B H70B 0.9500 . ?
C71A C72A 1.519(13) . ?
C71B C72B 1.494(17) . ?
C72A H72A 0.9800 . ?
C72A H72B 0.9800 . ?
C72A H72C 0.9800 . ?
C72B H72D 0.9800 . ?
C72B H72E 0.9800 . ?
C72B H72F 0.9800 . ?
C73 H73 0.9500 . ?
C74 H74A 0.9800 . ?
C74 H74B 0.9800 . ?
C74 H74C 0.9800 . ?
C75 H75A 0.9800 . ?
C75 H75B 0.9800 . ?
C75 H75C 0.9800 . ?
C76A H76A 0.9500 . ?
C76B H76B 0.9500 . ?
C77A H77A 0.9800 . ?
C77A H77B 0.9800 . ?
C77A H77C 0.9800 . ?
C77B H77D 0.9800 . ?
C77B H77E 0.9800 . ?
C77B H77F 0.9800 . ?
C78A H78A 0.9800 . ?
C78A H78B 0.9800 . ?
C78A H78C 0.9800 . ?
C78B H78D 0.9800 . ?
C78B H78E 0.9800 . ?
C78B H78F 0.9800 . ?
